data_4039015
loop_
_publ_author_name
'Elena Fern'andez-Delgado'
'Samuel Estirado'
'Javier Espino'
'Emilio Vi\~nuelas-Zah\'inos'
'Francisco Luna-Giles'
'Ana B. Rodr\'iguez Moratinos'
'Jos'e A. Pariente'

_publ_section_title
;
 Influence of ligand lipophilicity in Pt(II) complexes on their
 antiproliferative and apoptotic activities in tumour cell lines
;
_journal_name_full 'Journal of Inorganic Biochemistry'
_journal_page_first 111688
_journal_paper_doi 10.1016/j.jinorgbio.2021.111688
_journal_volume 227
_journal_year 2022
_chemical_formula_moiety 'C18 H15 Cl2 N3 Pt S'
_chemical_formula_sum 'C18 H15 Cl2 N3 Pt S'
_chemical_formula_weight 571.38
_space_group_IT_number 2
_space_group_name_Hall '-P 1'
_space_group_name_H-M_alt 'P -1'
_symmetry_cell_setting triclinic
_symmetry_Int_Tables_number 2
_symmetry_space_group_name_Hall '-P 1'
_symmetry_space_group_name_H-M 'P -1'
_atom_sites_solution_hydrogens geom
_atom_sites_solution_primary direct
_audit_creation_date 2020-02-28T19:10:12-00:00
_audit_creation_method 'WinGX routine CIF_UPDATE'
_cell_angle_alpha 68.234(3)
_cell_angle_beta 76.018(3)
_cell_angle_gamma 64.339(3)
_cell_formula_units_Z 2
_cell_length_a 9.3943(7)
_cell_length_b 9.6599(8)
_cell_length_c 11.7278(10)
_cell_measurement_reflns_used 1941
_cell_measurement_temperature 100(2)
_cell_measurement_theta_max 30.62
_cell_measurement_theta_min 2.415
_cell_volume 886.73(13)
_computing_cell_refinement 'BRUKER APEX3'
_computing_data_collection 'BRUKER APEX3'
_computing_data_reduction 'Bruker SAINT'
_computing_structure_refinement 'SHELXL-2018/3 (Sheldrick, 2018)'
_computing_structure_solution 'SHELXS-14 (Sheldrick 2018)'
_diffrn_ambient_temperature 100(2)
_diffrn_measured_fraction_theta_full 1
_diffrn_measured_fraction_theta_max 1
_diffrn_measurement_device_type 'Bruker D8 VENTURE PHOTON III-14'
_diffrn_measurement_method 'omega and phi'
_diffrn_radiation_monochromator 'multilayer mirror'
_diffrn_radiation_type MoK\a
_diffrn_radiation_wavelength 0.71073
_diffrn_reflns_av_R_equivalents 0.0411
_diffrn_reflns_av_unetI/netI 0.0167
_diffrn_reflns_Laue_measured_fraction_full 1
_diffrn_reflns_Laue_measured_fraction_max 1
_diffrn_reflns_limit_h_max 13
_diffrn_reflns_limit_h_min -13
_diffrn_reflns_limit_k_max 13
_diffrn_reflns_limit_k_min -13
_diffrn_reflns_limit_l_max 16
_diffrn_reflns_limit_l_min -16
_diffrn_reflns_number 74621
_diffrn_reflns_point_group_measured_fraction_full 1
_diffrn_reflns_point_group_measured_fraction_max 1
_diffrn_reflns_theta_full 25.242
_diffrn_reflns_theta_max 30.504
_diffrn_reflns_theta_min 2.417
_exptl_absorpt_coefficient_mu 8.337
_exptl_absorpt_correction_T_max 0.5068
_exptl_absorpt_correction_T_min 0.2989
_exptl_absorpt_correction_type multi-scan
_exptl_absorpt_process_details 'SADABS (Sheldrick, 2016)'
_exptl_crystal_colour Orange
_exptl_crystal_density_diffrn 2.14
_exptl_crystal_description plate
_exptl_crystal_F_000 544
_exptl_crystal_size_max 0.17
_exptl_crystal_size_mid 0.16
_exptl_crystal_size_min 0.06
_refine_diff_density_max 0.992
_refine_diff_density_min -1.601
_refine_diff_density_rms 0.121
_refine_ls_extinction_method none
_refine_ls_goodness_of_fit_ref 1.057
_refine_ls_hydrogen_treatment constr
_refine_ls_matrix_type full
_refine_ls_number_parameters 226
_refine_ls_number_reflns 5421
_refine_ls_number_restraints 0
_refine_ls_restrained_S_all 1.057
_refine_ls_R_factor_all 0.0167
_refine_ls_R_factor_gt 0.0153
_refine_ls_shift/su_max 0.002
_refine_ls_shift/su_mean 0
_refine_ls_structure_factor_coef Fsqd
_refine_ls_weighting_details 'w=1/[\s^2^(Fo^2^)+(0.0198P)^2^+0.7773P] where P=(Fo^2^+2Fc^2^)/3'
_refine_ls_weighting_scheme calc
_refine_ls_wR_factor_gt 0.037
_refine_ls_wR_factor_ref 0.0375
_reflns_Friedel_coverage 0
_reflns_number_gt 5195
_reflns_number_total 5421
_reflns_threshold_expression 'I > 2\s(I)'
_cod_data_source_file PtDPhPzTn.cif
_cod_data_source_block 20vza001
_cod_database_code 4039015
_shelx_shelxl_version_number 2018/3

loop_
_symmetry_equiv_pos_as_xyz
'x, y, z'
'-x, -y, -z'

loop_
_atom_site_label
_atom_site_type_symbol
_atom_site_fract_x
_atom_site_fract_y
_atom_site_fract_z
_atom_site_U_iso_or_equiv
_atom_site_adp_type
_atom_site_occupancy
_atom_site_site_symmetry_order
_atom_site_calc_flag
_atom_site_refinement_flags_posn
_atom_site_refinement_flags_adp
_atom_site_refinement_flags_occupancy
_atom_site_disorder_assembly
_atom_site_disorder_group
Pt Pt 0.61004(2) 0.01795(2) 0.09344(2) 0.01125(3) Uani 1 1 d . . . . .
Cl1 Cl 0.49056(6) -0.11286(5) 0.26930(4) 0.01604(8) Uani 1 1 d . . . . .
Cl2 Cl 0.82856(6) -0.21702(6) 0.10697(5) 0.01962(9) Uani 1 1 d . . . . .
C1 C 0.5958(2) 0.2786(2) -0.12178(18) 0.0127(3) Uani 1 1 d . . . . .
C2 C 0.8457(3) 0.0868(3) -0.1422(2) 0.0232(4) Uani 1 1 d . . . . .
H2A H 0.850552 0.003829 -0.174914 0.028 Uiso 1 1 calc R U . . .
H2B H 0.935349 0.039354 -0.09132 0.028 Uiso 1 1 calc R U . . .
C3 C 0.8577(3) 0.2321(3) -0.2477(2) 0.0274(5) Uani 1 1 d . . . . .
H3A H 0.897045 0.203755 -0.325563 0.033 Uiso 1 1 calc R U . . .
H3B H 0.932859 0.268126 -0.231716 0.033 Uiso 1 1 calc R U . . .
C4 C 0.3037(2) 0.3285(2) 0.11793(17) 0.0124(3) Uani 1 1 d . . . . .
C5 C 0.2264(2) 0.4766(2) 0.02891(18) 0.0139(3) Uani 1 1 d . . . . .
H5 H 0.12917 0.560089 0.04344 0.017 Uiso 1 1 calc R U . . .
C6 C 0.3176(2) 0.4770(2) -0.08155(18) 0.0131(3) Uani 1 1 d . . . . .
C7 C 0.2614(2) 0.2921(2) 0.25129(17) 0.0126(3) Uani 1 1 d . . . . .
C8 C 0.1033(2) 0.3582(2) 0.29786(19) 0.0165(4) Uani 1 1 d . . . . .
H8 H 0.020968 0.407845 0.244985 0.02 Uiso 1 1 calc R U . . .
C9 C 0.0667(2) 0.3512(3) 0.4215(2) 0.0187(4) Uani 1 1 d . . . . .
H9 H -0.040799 0.396014 0.452882 0.022 Uiso 1 1 calc R U . . .
C10 C 0.1863(3) 0.2790(2) 0.49933(19) 0.0177(4) Uani 1 1 d . . . . .
H10 H 0.161083 0.277819 0.583083 0.021 Uiso 1 1 calc R U . . .
C11 C 0.3434(3) 0.2085(2) 0.45441(19) 0.0164(4) Uani 1 1 d . . . . .
H11 H 0.424895 0.15561 0.508276 0.02 Uiso 1 1 calc R U . . .
C12 C 0.3807(2) 0.2154(2) 0.33144(18) 0.0137(3) Uani 1 1 d . . . . .
H12 H 0.488138 0.167727 0.301081 0.016 Uiso 1 1 calc R U . . .
C13 C 0.2898(2) 0.6006(2) -0.20194(18) 0.0138(3) Uani 1 1 d . . . . .
C14 C 0.3171(2) 0.5614(2) -0.31125(19) 0.0163(4) Uani 1 1 d . . . . .
H14 H 0.352442 0.452178 -0.308769 0.02 Uiso 1 1 calc R U . . .
C15 C 0.2921(3) 0.6837(3) -0.42322(19) 0.0197(4) Uani 1 1 d . . . . .
H15 H 0.313712 0.657414 -0.497677 0.024 Uiso 1 1 calc R U . . .
C16 C 0.2357(3) 0.8440(3) -0.4272(2) 0.0212(4) Uani 1 1 d . . . . .
H16 H 0.219797 0.926706 -0.504154 0.025 Uiso 1 1 calc R U . . .
C17 C 0.2025(2) 0.8834(2) -0.3188(2) 0.0198(4) Uani 1 1 d . . . . .
H17 H 0.160655 0.993257 -0.321339 0.024 Uiso 1 1 calc R U . . .
C18 C 0.2305(2) 0.7621(2) -0.20616(19) 0.0159(4) Uani 1 1 d . . . . .
H18 H 0.209163 0.789327 -0.132127 0.019 Uiso 1 1 calc R U . . .
N1 N 0.6949(2) 0.1386(2) -0.06679(16) 0.0137(3) Uani 1 1 d . . . . .
N2 N 0.44626(19) 0.33190(19) -0.05954(15) 0.0121(3) Uani 1 1 d . . . . .
N3 N 0.43426(19) 0.23884(19) 0.06333(15) 0.0126(3) Uani 1 1 d . . . . .
S1 S 0.66172(6) 0.39187(6) -0.26036(5) 0.01611(9) Uani 1 1 d . . . . .

loop_
_atom_site_aniso_label
_atom_site_aniso_U_11
_atom_site_aniso_U_22
_atom_site_aniso_U_33
_atom_site_aniso_U_23
_atom_site_aniso_U_13
_atom_site_aniso_U_12
Pt 0.01176(4) 0.00970(4) 0.01199(4) -0.00325(2) -0.00320(2) -0.00279(2)
Cl1 0.0227(2) 0.01320(19) 0.01289(19) -0.00250(15) -0.00282(17) -0.00807(17)
Cl2 0.0151(2) 0.0129(2) 0.0271(2) -0.00564(18) -0.00547(18) -0.00058(16)
C1 0.0138(8) 0.0140(8) 0.0128(8) -0.0057(7) -0.0011(6) -0.0061(7)
C2 0.0149(9) 0.0209(10) 0.0252(11) -0.0048(8) 0.0039(8) -0.0040(8)
C3 0.0135(9) 0.0338(12) 0.0203(11) -0.0010(9) 0.0008(8) -0.0033(9)
C4 0.0125(8) 0.0132(8) 0.0124(8) -0.0043(6) -0.0016(6) -0.0052(6)
C5 0.0140(8) 0.0120(8) 0.0140(8) -0.0037(7) -0.0024(7) -0.0030(7)
C6 0.0137(8) 0.0104(8) 0.0140(8) -0.0035(6) -0.0030(7) -0.0028(6)
C7 0.0148(8) 0.0117(8) 0.0119(8) -0.0038(6) -0.0008(6) -0.0057(7)
C8 0.0149(9) 0.0165(9) 0.0173(9) -0.0057(7) -0.0002(7) -0.0056(7)
C9 0.0164(9) 0.0199(9) 0.0188(10) -0.0079(8) 0.0029(7) -0.0068(7)
C10 0.0237(10) 0.0168(9) 0.0134(9) -0.0057(7) 0.0024(7) -0.0095(8)
C11 0.0213(9) 0.0136(8) 0.0145(9) -0.0028(7) -0.0030(7) -0.0072(7)
C12 0.0139(8) 0.0122(8) 0.0143(8) -0.0037(6) -0.0014(7) -0.0047(7)
C13 0.0128(8) 0.0132(8) 0.0132(8) -0.0025(7) -0.0025(7) -0.0038(7)
C14 0.0157(9) 0.0170(9) 0.0154(9) -0.0040(7) -0.0033(7) -0.0054(7)
C15 0.0191(9) 0.0245(10) 0.0136(9) -0.0036(8) -0.0032(7) -0.0077(8)
C16 0.0176(9) 0.0211(10) 0.0172(9) 0.0039(8) -0.0044(8) -0.0071(8)
C17 0.0161(9) 0.0135(9) 0.0223(10) 0.0003(7) -0.0025(8) -0.0033(7)
C18 0.0144(8) 0.0132(8) 0.0169(9) -0.0036(7) -0.0009(7) -0.0035(7)
N1 0.0128(7) 0.0130(7) 0.0144(7) -0.0046(6) -0.0015(6) -0.0038(6)
N2 0.0135(7) 0.0110(7) 0.0098(7) -0.0019(5) -0.0015(6) -0.0038(6)
N3 0.0136(7) 0.0114(7) 0.0113(7) -0.0020(6) -0.0016(6) -0.0043(6)
S1 0.0172(2) 0.0151(2) 0.0154(2) -0.00379(17) 0.00162(17) -0.00792(17)

loop_
_atom_type_symbol
_atom_type_description
_atom_type_scat_dispersion_real
_atom_type_scat_dispersion_imag
_atom_type_scat_source
C C 0.0033 0.0016 'International Tables Vol C Tables 4.2.6.8 and 6.1.1.4'
H H 0 0 'International Tables Vol C Tables 4.2.6.8 and 6.1.1.4'
N N 0.0061 0.0033 'International Tables Vol C Tables 4.2.6.8 and 6.1.1.4'
S S 0.1246 0.1234 'International Tables Vol C Tables 4.2.6.8 and 6.1.1.4'
Cl Cl 0.1484 0.1585 'International Tables Vol C Tables 4.2.6.8 and 6.1.1.4'
Pt Pt -1.7033 8.3905 'International Tables Vol C Tables 4.2.6.8 and 6.1.1.4'

loop_
_geom_angle_atom_site_label_1
_geom_angle_atom_site_label_2
_geom_angle_atom_site_label_3
_geom_angle
_geom_angle_site_symmetry_1
_geom_angle_site_symmetry_3
N1 Pt N3 78.84(7) . .
N1 Pt Cl2 93.84(5) . .
N3 Pt Cl2 172.54(5) . .
N1 Pt Cl1 174.50(5) . .
N3 Pt Cl1 97.85(5) . .
Cl2 Pt Cl1 89.555(19) . .
N1 C1 N2 116.54(17) . .
N1 C1 S1 118.47(15) . .
N2 C1 S1 124.81(14) . .
N1 C2 C3 108.65(18) . .
C2 C3 S1 108.23(15) . .
N3 C4 C5 109.43(17) . .
N3 C4 C7 124.90(17) . .
C5 C4 C7 124.94(17) . .
C6 C5 C4 107.56(17) . .
C5 C6 N2 106.17(16) . .
C5 C6 C13 129.16(17) . .
N2 C6 C13 124.66(17) . .
C8 C7 C12 119.16(18) . .
C8 C7 C4 119.94(17) . .
C12 C7 C4 119.95(17) . .
C9 C8 C7 119.99(19) . .
C10 C9 C8 120.36(19) . .
C9 C10 C11 119.87(19) . .
C12 C11 C10 120.05(19) . .
C11 C12 C7 120.50(18) . .
C18 C13 C14 119.69(18) . .
C18 C13 C6 118.26(18) . .
C14 C13 C6 122.03(17) . .
C15 C14 C13 119.44(19) . .
C16 C15 C14 120.6(2) . .
C17 C16 C15 120.01(19) . .
C16 C17 C18 120.1(2) . .
C17 C18 C13 120.07(19) . .
C1 N1 C2 113.02(17) . .
C1 N1 Pt 115.81(14) . .
C2 N1 Pt 130.60(14) . .
C6 N2 C1 133.24(16) . .
C6 N2 N3 110.43(15) . .
C1 N2 N3 114.13(15) . .
C4 N3 N2 106.32(15) . .
C4 N3 Pt 142.59(14) . .
N2 N3 Pt 111.01(11) . .
C1 S1 C3 89.23(10) . .

loop_
_geom_bond_atom_site_label_1
_geom_bond_atom_site_label_2
_geom_bond_distance
_geom_bond_site_symmetry_2
Pt N1 1.9952(17) .
Pt N3 2.0188(16) .
Pt Cl2 2.2904(5) .
Pt Cl1 2.2994(5) .
C1 N1 1.290(2) .
C1 N2 1.389(2) .
C1 S1 1.733(2) .
C2 N1 1.466(3) .
C2 C3 1.515(3) .
C3 S1 1.815(2) .
C4 N3 1.333(2) .
C4 C5 1.422(3) .
C4 C7 1.463(3) .
C5 C6 1.369(3) .
C6 N2 1.381(2) .
C6 C13 1.465(3) .
C7 C8 1.399(3) .
C7 C12 1.401(3) .
C8 C9 1.390(3) .
C9 C10 1.389(3) .
C10 C11 1.392(3) .
C11 C12 1.383(3) .
C13 C18 1.397(3) .
C13 C14 1.403(3) .
C14 C15 1.391(3) .
C15 C16 1.389(3) .
C16 C17 1.386(3) .
C17 C18 1.393(3) .
N2 N3 1.395(2) .
